data_7212729
loop_
_publ_author_name
'Wang, Chunling'
'Ren, Yuanhang'
'Du, Chengbo'
'Yue, Bin'
'Kong, Zuping'
'Weng, Linhong'
'He, Heyong'

_publ_section_title
;
 Honeycomb nanoscale-porous material constructed from copper complexes and
 mixed-addenda Lindqvist-type polyoxoanions
;
_journal_issue 11
_journal_name_full CrystEngComm
_journal_page_first 3522
_journal_paper_doi 10.1039/c004543h
_journal_volume 12
_journal_year 2010
_chemical_formula_sum 'C54 H24 Cu3 N6 O50 S12 V3.96 W8.04'
_chemical_formula_weight 3812.08
_chemical_name_systematic
;
?
;
_space_group_IT_number 192
_symmetry_cell_setting hexagonal
_symmetry_space_group_name_Hall '-P 6 2c'
_symmetry_space_group_name_H-M 'P 6/m c c'
_atom_sites_solution_hydrogens geom
_atom_sites_solution_primary direct
_atom_sites_solution_secondary difmap
_audit_creation_method SHELXL-97
_cell_angle_alpha 90.00
_cell_angle_beta 90.00
_cell_angle_gamma 120.00
_cell_formula_units_Z 2
_cell_length_a 23.717(6)
_cell_length_b 23.717(6)
_cell_length_c 22.033(8)
_cell_measurement_temperature 273(2)
_cell_measurement_theta_max 27.90
_cell_measurement_theta_min 1.72
_cell_volume 10733(5)
_computing_cell_refinement 'Bruker SMART'
_computing_data_collection 'Bruker SMART'
_computing_data_reduction 'Bruker SAINT'
_computing_molecular_graphics 'Bruker SHELXTL'
_computing_publication_material 'Bruker SHELXTL'
_computing_structure_refinement 'SHELXL-97 (Sheldrick, 1997)'
_computing_structure_solution 'SHELXS-97 (Sheldrick, 1990)'
_diffrn_ambient_temperature 273(2)
_diffrn_detector_area_resol_mean '100x100 microns'
_diffrn_measured_fraction_theta_full 0.978
_diffrn_measured_fraction_theta_max 0.978
_diffrn_measurement_device_type 'CCD area detector'
_diffrn_measurement_method 'phi and omega scans'
_diffrn_radiation_monochromator graphite
_diffrn_radiation_source 'fine-focus sealed tube'
_diffrn_radiation_type MoK\a
_diffrn_radiation_wavelength 0.71073
_diffrn_reflns_av_R_equivalents 0.1325
_diffrn_reflns_av_sigmaI/netI 0.0948
_diffrn_reflns_limit_h_max 30
_diffrn_reflns_limit_h_min -17
_diffrn_reflns_limit_k_max 26
_diffrn_reflns_limit_k_min -31
_diffrn_reflns_limit_l_max 28
_diffrn_reflns_limit_l_min -28
_diffrn_reflns_number 47713
_diffrn_reflns_theta_full 27.90
_diffrn_reflns_theta_max 27.90
_diffrn_reflns_theta_min 1.72
_diffrn_standards_decay_% none
_diffrn_standards_interval_count none
_diffrn_standards_interval_time none
_diffrn_standards_number none
_exptl_absorpt_coefficient_mu 4.900
_exptl_absorpt_correction_T_max 0.374
_exptl_absorpt_correction_T_min 0.186
_exptl_absorpt_correction_type multi-scan
_exptl_absorpt_process_details 'ABSCOR by T.Higashi 8 March, 1995'
_exptl_crystal_colour green
_exptl_crystal_density_diffrn 1.180
_exptl_crystal_density_method 'not measured'
_exptl_crystal_description block
_exptl_crystal_F_000 10996
_exptl_crystal_size_max 0.22
_exptl_crystal_size_mid 0.06
_exptl_crystal_size_min 0.04
_refine_diff_density_max 2.849
_refine_diff_density_min -1.190
_refine_diff_density_rms 0.267
_refine_ls_extinction_method none
_refine_ls_goodness_of_fit_ref 0.919
_refine_ls_matrix_type full
_refine_ls_number_parameters 105
_refine_ls_number_reflns 4317
_refine_ls_number_restraints 7
_refine_ls_restrained_S_all 0.919
_refine_ls_R_factor_all 0.1766
_refine_ls_R_factor_gt 0.0728
_refine_ls_shift/su_max 0.001
_refine_ls_shift/su_mean 0.000
_refine_ls_structure_factor_coef Fsqd
_refine_ls_weighting_details 'calc w=1/[\s^2^(Fo^2^)+(0.2000P)^2^+0.0000P] where P=(Fo^2^+2Fc^2^)/3'
_refine_ls_weighting_scheme calc
_refine_ls_wR_factor_gt 0.2401
_refine_ls_wR_factor_ref 0.3215
_reflns_number_gt 1764
_reflns_number_total 4317
_reflns_threshold_expression >2sigma(I)
_cod_data_source_file c004543h.txt
_cod_data_source_block 192
_cod_depositor_comments
;
The following automatic conversions were performed:

'_exptl_absorpt_correction_type' value 'Multi-scan' changed to
'multi-scan' according to
/home/saulius/struct/CIF-dictionaries/cif_core.dic dictionary named
'cif_core.dic' version 2.4.2 from 2011-04-26.

Automatic conversion script
Id: cif_fix_values 1891 2012-01-12 08:04:46Z andrius 
;
_cod_original_sg_symbol_H-M P6/mcc
_cod_original_formula_sum 'C54 H24 Cu3 N6 O50 S12 V3.96 W8.04 '
_cod_database_code 7212729

loop_
_symmetry_equiv_pos_as_xyz
'x, y, z'
'-y, x-y, z'
'-x+y, -x, z'
'-x, -y, z'
'y, -x+y, z'
'x-y, x, z'
'y, x, -z+1/2'
'x-y, -y, -z+1/2'
'-x, -x+y, -z+1/2'
'-y, -x, -z+1/2'
'-x+y, y, -z+1/2'
'x, x-y, -z+1/2'
'-x, -y, -z'
'y, -x+y, -z'
'x-y, x, -z'
'x, y, -z'
'-y, x-y, -z'
'-x+y, -x, -z'
'-y, -x, z-1/2'
'-x+y, y, z-1/2'
'x, x-y, z-1/2'
'y, x, z-1/2'
'x-y, -y, z-1/2'
'-x, -x+y, z-1/2'

loop_
_atom_site_label
_atom_site_type_symbol
_atom_site_fract_x
_atom_site_fract_y
_atom_site_fract_z
_atom_site_U_iso_or_equiv
_atom_site_adp_type
_atom_site_occupancy
_atom_site_symmetry_multiplicity
_atom_site_calc_flag
_atom_site_refinement_flags
Cu1 Cu 0.5000 0.5000 1.0000 0.0769(14) Uani 1 4 d S
V1 V 0.58724(4) 0.33291(4) 0.18932(3) 0.0456(3) Uani 0.33 1 d P
W1 W 0.58724(4) 0.33291(4) 0.18932(3) 0.0456(3) Uani 0.67 1 d P
S1 S 0.6278(6) 0.4696(6) 1.0355(5) 0.099(3) Uiso 0.50 1 d PD
S2 S 0.6112(8) 0.6373(8) 1.0370(7) 0.146(5) Uiso 0.50 1 d PD
O1 O 0.6025(4) 0.3975(4) 0.2500 0.067(4) Uani 1 2 d S
O2 O 0.5287(6) 0.3326(6) 0.1452(5) 0.091(4) Uani 1 1 d .
O3 O 0.5391(7) 0.2695(4) 0.2500 0.063(4) Uani 1 2 d S
O4 O 0.6667 0.3333 0.2500 0.054(6) Uani 1 6 d S
O5 O 0.6023(5) 0.2695(5) 0.1527(5) 0.065(3) Uani 1 1 d .
O6 O 0.6035(11) 0.5019(12) 1.0000 0.114(8) Uani 1 2 d SD
O7 O 0.5478(12) 0.6001(10) 1.0000 0.105(7) Uani 1 2 d SD
C1 C 0.5000 0.5000 0.7842(8) 0.091(9) Uani 1 2 d SD
C2 C 0.4846(12) 0.5390(10) 0.8169(7) 0.110(9) Uani 1 1 d D
H2 H 0.4731 0.5659 0.7961 0.133 Uiso 1 1 calc R
C3 C 0.4852(11) 0.5407(10) 0.8788(7) 0.100(8) Uani 1 1 d D
H3 H 0.4758 0.5689 0.9000 0.120 Uiso 1 1 calc R
C4 C 0.602(2) 0.3906(12) 1.0000 0.148(14) Uiso 1 2 d SD
C5 C 0.7066(13) 0.498(3) 1.0000 0.23(2) Uiso 1 2 d SD
C6 C 0.604(3) 0.704(2) 1.070(2) 0.18(2) Uiso 0.50 1 d PD
C7 C 0.682(2) 0.643(4) 1.0000 0.32(4) Uiso 1 2 d SD
N1 N 0.5000 0.5000 0.9082(7) 0.067(5) Uani 1 2 d SD

loop_
_atom_site_aniso_label
_atom_site_aniso_U_11
_atom_site_aniso_U_22
_atom_site_aniso_U_33
_atom_site_aniso_U_23
_atom_site_aniso_U_13
_atom_site_aniso_U_12
Cu1 0.132(4) 0.105(4) 0.0240(16) 0.000 0.000 0.082(3)
V1 0.0489(6) 0.0535(5) 0.0376(5) -0.0012(4) -0.0060(3) 0.0279(4)
W1 0.0489(6) 0.0535(5) 0.0376(5) -0.0012(4) -0.0060(3) 0.0279(4)
O1 0.073(7) 0.073(7) 0.059(8) -0.004(8) -0.004(8) 0.038(9)
O2 0.096(10) 0.095(10) 0.076(8) -0.003(7) -0.012(7) 0.044(8)
O3 0.068(10) 0.063(7) 0.059(8) 0.001(8) 0.000 0.034(5)
O4 0.063(10) 0.063(10) 0.038(11) 0.000 0.000 0.031(5)
O5 0.063(7) 0.060(7) 0.064(7) -0.007(6) -0.011(6) 0.025(5)
O6 0.138(19) 0.18(2) 0.094(14) 0.000 0.000 0.129(19)
O7 0.17(2) 0.103(15) 0.048(10) 0.000 0.000 0.071(15)
C1 0.17(3) 0.15(3) 0.024(10) 0.000 0.000 0.14(2)
C2 0.24(3) 0.134(19) 0.046(9) 0.016(11) 0.006(13) 0.16(2)
C3 0.20(2) 0.136(19) 0.033(8) 0.007(10) 0.014(11) 0.140(19)
N1 0.106(16) 0.092(15) 0.034(8) 0.000 0.000 0.073(13)

loop_
_atom_type_symbol
_atom_type_description
_atom_type_scat_dispersion_real
_atom_type_scat_dispersion_imag
_atom_type_scat_source
C C 0.0033 0.0016 'International Tables Vol C Tables 4.2.6.8 and 6.1.1.4'
H H 0.0000 0.0000 'International Tables Vol C Tables 4.2.6.8 and 6.1.1.4'
N N 0.0061 0.0033 'International Tables Vol C Tables 4.2.6.8 and 6.1.1.4'
O O 0.0106 0.0060 'International Tables Vol C Tables 4.2.6.8 and 6.1.1.4'
V V 0.3005 0.5294 'International Tables Vol C Tables 4.2.6.8 and 6.1.1.4'
Cu Cu 0.3201 1.2651 'International Tables Vol C Tables 4.2.6.8 and 6.1.1.4'
W W -0.8490 6.8722 'International Tables Vol C Tables 4.2.6.8 and 6.1.1.4'
S S 0.1246 0.1234 'International Tables Vol C Tables 4.2.6.8 and 6.1.1.4'

loop_
_geom_angle_atom_site_label_1
_geom_angle_atom_site_label_2
_geom_angle_atom_site_label_3
_geom_angle
_geom_angle_site_symmetry_1
_geom_angle_site_symmetry_3
N1 Cu1 N1 180.000(11) 13_667 .
N1 Cu1 O7 90.000(5) 13_667 13_667
N1 Cu1 O7 90.000(9) . 13_667
N1 Cu1 O7 90.000(5) 13_667 .
N1 Cu1 O7 90.000(5) . .
O7 Cu1 O7 180.000(4) 13_667 .
N1 Cu1 O6 90.000(4) 13_667 13_667
N1 Cu1 O6 90.000(7) . 13_667
O7 Cu1 O6 90.6(9) 13_667 13_667
O7 Cu1 O6 89.4(9) . 13_667
N1 Cu1 O6 90.000(7) 13_667 .
N1 Cu1 O6 90.000(7) . .
O7 Cu1 O6 89.4(9) 13_667 .
O7 Cu1 O6 90.6(9) . .
O6 Cu1 O6 180.000(4) 13_667 .
O2 V1 O5 103.4(5) . .
O2 V1 O3 103.5(6) . .
O5 V1 O3 87.1(4) . .
O2 V1 O5 103.9(5) . 3_665
O5 V1 O5 87.4(7) . 3_665
O3 V1 O5 152.6(5) . 3_665
O2 V1 O1 103.2(6) . .
O5 V1 O1 153.4(5) . .
O3 V1 O1 86.60(14) . .
O5 V1 O1 86.4(4) 3_665 .
O2 V1 O4 179.7(5) . .
O5 V1 O4 76.9(3) . .
O3 V1 O4 76.3(4) . .
O5 V1 O4 76.3(3) 3_665 .
O1 V1 O4 76.5(4) . .
O6 S1 S1 56.1(6) . 16_557
O6 S1 C5 100.9(17) . .
S1 S1 C5 64.5(5) 16_557 .
O6 S1 C4 107.4(14) . .
S1 S1 C4 64.6(5) 16_557 .
C5 S1 C4 87(2) . .
O7 S2 S2 58.0(8) . 16_557
O7 S2 C7 114.1(19) . .
S2 S2 C7 63.4(7) 16_557 .
O7 S2 C6 102(2) . .
S2 S2 C6 113.1(19) 16_557 .
C7 S2 C6 127(4) . .
W1 O1 V1 0.00(6) 10_665 10_665
W1 O1 V1 116.4(8) 10_665 .
V1 O1 V1 116.4(8) 10_665 .
W1 O3 V1 0.00(5) 12 12
W1 O3 V1 117.5(7) 12 .
V1 O3 V1 117.5(7) 12 .
W1 O4 V1 0.00(5) 11_655 11_655
W1 O4 W1 89.94(4) 11_655 2_655
V1 O4 W1 89.94(4) 11_655 2_655
W1 O4 V1 89.94(4) 11_655 2_655
V1 O4 V1 89.94(4) 11_655 2_655
W1 O4 V1 0.00(4) 2_655 2_655
W1 O4 W1 89.76(3) 11_655 12
V1 O4 W1 89.76(3) 11_655 12
W1 O4 W1 90.54(4) 2_655 12
V1 O4 W1 90.54(4) 2_655 12
W1 O4 V1 89.76(3) 11_655 12
V1 O4 V1 89.76(3) 11_655 12
W1 O4 V1 90.54(4) 2_655 12
V1 O4 V1 90.54(4) 2_655 12
W1 O4 V1 0.00(7) 12 12
W1 O4 W1 90.54(4) 11_655 3_665
V1 O4 W1 90.54(4) 11_655 3_665
W1 O4 W1 89.76(3) 2_655 3_665
V1 O4 W1 89.76(3) 2_655 3_665
W1 O4 W1 179.57(4) 12 3_665
V1 O4 W1 179.57(4) 12 3_665
W1 O4 V1 90.54(4) 11_655 3_665
V1 O4 V1 90.54(4) 11_655 3_665
W1 O4 V1 89.76(3) 2_655 3_665
V1 O4 V1 89.76(3) 2_655 3_665
W1 O4 V1 179.57(4) 12 3_665
V1 O4 V1 179.57(4) 12 3_665
W1 O4 V1 0.00(5) 3_665 3_665
W1 O4 V1 89.76(3) 11_655 10_665
V1 O4 V1 89.76(3) 11_655 10_665
W1 O4 V1 179.57(4) 2_655 10_665
V1 O4 V1 179.57(4) 2_655 10_665
W1 O4 V1 89.76(3) 12 10_665
V1 O4 V1 89.76(3) 12 10_665
W1 O4 V1 89.94(4) 3_665 10_665
V1 O4 V1 89.94(4) 3_665 10_665
W1 O4 W1 89.76(3) 11_655 10_665
V1 O4 W1 89.76(3) 11_655 10_665
W1 O4 W1 179.57(4) 2_655 10_665
V1 O4 W1 179.57(4) 2_655 10_665
W1 O4 W1 89.76(3) 12 10_665
V1 O4 W1 89.76(3) 12 10_665
W1 O4 W1 89.94(4) 3_665 10_665
V1 O4 W1 89.94(4) 3_665 10_665
V1 O4 W1 0.00(4) 10_665 10_665
W1 O4 V1 179.57(4) 11_655 .
V1 O4 V1 179.57(4) 11_655 .
W1 O4 V1 89.76(3) 2_655 .
V1 O4 V1 89.76(3) 2_655 .
W1 O4 V1 89.94(4) 12 .
V1 O4 V1 89.94(4) 12 .
W1 O4 V1 89.76(3) 3_665 .
V1 O4 V1 89.76(3) 3_665 .
V1 O4 V1 90.54(4) 10_665 .
W1 O4 V1 90.54(4) 10_665 .
V1 O5 W1 117.1(6) . 2_655
V1 O5 V1 117.1(6) . 2_655
W1 O5 V1 0.00(5) 2_655 2_655
S1 O6 S1 67.7(13) . 16_557
S1 O6 Cu1 132.5(12) . .
S1 O6 Cu1 132.5(12) 16_557 .
S2 O7 S2 63.9(16) . 16_557
S2 O7 Cu1 118.5(12) . .
S2 O7 Cu1 118.5(12) 16_557 .
C2 C1 C2 116.0(18) 4_665 .
C2 C1 C1 122.0(9) 4_665 7_556
C2 C1 C1 122.0(9) . 7_556
C1 C2 C3 123.1(16) . .
N1 C3 C2 117.6(16) . .
S1 C4 S1 50.7(10) . 16_557
S1 C5 S1 51.0(10) 16_557 .
S2 C7 S2 53.2(13) 16_557 .
C3 N1 C3 122.5(18) . 4_665
C3 N1 Cu1 118.8(9) . .
C3 N1 Cu1 118.8(9) 4_665 .

loop_
_geom_bond_atom_site_label_1
_geom_bond_atom_site_label_2
_geom_bond_distance
_geom_bond_site_symmetry_2
Cu1 N1 2.023(15) 13_667
Cu1 N1 2.023(15) .
Cu1 O7 2.06(2) 13_667
Cu1 O7 2.06(2) .
Cu1 O6 2.432(19) 13_667
Cu1 O6 2.432(19) .
V1 O2 1.692(13) .
V1 O5 1.891(10) .
V1 O3 1.907(8) .
V1 O5 1.923(10) 3_665
V1 O1 1.927(8) .
V1 O4 2.3059(8) .
S1 O6 1.405(17) .
S1 S1 1.57(2) 16_557
S1 C5 1.818(19) .
S1 C4 1.829(18) .
S2 O7 1.54(2) .
S2 S2 1.63(3) 16_557
S2 C7 1.82(2) .
S2 C6 1.83(2) .
O1 W1 1.927(8) 10_665
O1 V1 1.927(8) 10_665
O3 W1 1.907(8) 12
O3 V1 1.907(8) 12
O4 W1 2.3059(8) 11_655
O4 V1 2.3059(8) 11_655
O4 W1 2.3059(8) 2_655
O4 V1 2.3059(8) 2_655
O4 W1 2.3059(8) 12
O4 V1 2.3059(8) 12
O4 W1 2.3059(8) 3_665
O4 V1 2.3059(8) 3_665
O4 V1 2.3059(8) 10_665
O4 W1 2.3059(8) 10_665
O5 W1 1.923(10) 2_655
O5 V1 1.923(10) 2_655
O6 S1 1.405(17) 16_557
O7 S2 1.54(2) 16_557
C1 C2 1.359(19) 4_665
C1 C2 1.359(19) .
C1 C1 1.51(3) 7_556
C2 C3 1.36(2) .
C3 N1 1.345(17) .
C4 S1 1.829(18) 16_557
C5 S1 1.818(19) 16_557
C7 S2 1.821(19) 16_557
N1 C3 1.345(17) 4_665
